data_2018080
loop_
_publ_author_name
'Gerhardt, Valeska'
'Tutughamiarso, Maya'
'Bolte, Michael'

_publ_section_title
;
 Pseudopolymorphs of 2,6-diaminopyrimidin-4-one and
 2-amino-6-methylpyrimidin-4-one: one or two tautomers present in the
 same crystal
;
_journal_coeditor_code SK3407
_journal_issue 5
_journal_name_full 'Acta Crystallographica Section C'
_journal_page_first o179
_journal_page_last o187
_journal_paper_doi 10.1107/S0108270111013072
_journal_volume 67
_journal_year 2011
_chemical_formula_iupac 'C4 H6 N4 O , 4/3C3 H7 N O , 1/3H2 O'
_chemical_formula_moiety '(C4 H6 N4 O), 4/3(C3 H7 N O), 1/3(H2 O)'
_chemical_formula_sum 'C8 H16 N5.33 O2.67'
_chemical_formula_weight 229.59
_chemical_name_systematic
;
2,6-diaminopyrimidin-4-one dimethylformamide solvate hydrate (3/4/1)
;
_space_group_IT_number 4
_symmetry_cell_setting monoclinic
_symmetry_space_group_name_Hall 'P 2yb'
_symmetry_space_group_name_H-M 'P 1 21 1'
_atom_sites_solution_hydrogens geom
_atom_sites_solution_primary direct
_atom_sites_solution_secondary difmap
_audit_creation_method SHELXL97
_cell_angle_alpha 90.00
_cell_angle_beta 108.476(6)
_cell_angle_gamma 90.00
_cell_formula_units_Z 6
_cell_length_a 7.4417(6)
_cell_length_b 25.3217(18)
_cell_length_c 9.8578(7)
_cell_measurement_reflns_used 12963
_cell_measurement_temperature 173(2)
_cell_measurement_theta_max 25.78
_cell_measurement_theta_min 3.31
_cell_volume 1761.8(2)
_computing_cell_refinement 'X-AREA (Stoe & Cie, 2001)'
_computing_data_collection 'X-AREA (Stoe & Cie, 2001)'
_computing_data_reduction 'X-AREA (Stoe & Cie, 2001)'
_computing_molecular_graphics
;
Mercury (Version 2.2; Macrae <i>et al.</i>, 2008) and XP (Sheldrick,
2008)
;
_computing_publication_material 'publCIF (Westrip, 2010)'
_computing_structure_refinement 'SHELXL97 (Sheldrick, 2008)'
_computing_structure_solution 'SHELXS97 (Sheldrick, 2008)'
_diffrn_ambient_temperature 173(2)
_diffrn_measured_fraction_theta_full 0.997
_diffrn_measured_fraction_theta_max 0.986
_diffrn_measurement_device_type 'Stoe IPDS II two-circle'
_diffrn_measurement_method \w
_diffrn_radiation_monochromator graphite
_diffrn_radiation_source 'fine-focus sealed tube'
_diffrn_radiation_type MoK\a
_diffrn_radiation_wavelength 0.71073
_diffrn_reflns_av_R_equivalents 0.1703
_diffrn_reflns_av_sigmaI/netI 0.0808
_diffrn_reflns_limit_h_max 9
_diffrn_reflns_limit_h_min -9
_diffrn_reflns_limit_k_max 30
_diffrn_reflns_limit_k_min -30
_diffrn_reflns_limit_l_max 11
_diffrn_reflns_limit_l_min -11
_diffrn_reflns_number 28505
_diffrn_reflns_theta_full 25.00
_diffrn_reflns_theta_max 25.69
_diffrn_reflns_theta_min 3.30
_diffrn_standards_number 0
_exptl_absorpt_coefficient_mu 0.100
_exptl_absorpt_correction_type none
_exptl_crystal_colour colourless
_exptl_crystal_density_diffrn 1.298
_exptl_crystal_density_method 'not measured'
_exptl_crystal_description block
_exptl_crystal_F_000 736
_exptl_crystal_size_max 0.50
_exptl_crystal_size_mid 0.30
_exptl_crystal_size_min 0.20
_refine_diff_density_max 0.186
_refine_diff_density_min -0.187
_refine_ls_extinction_coef 0.0121(15)
_refine_ls_extinction_expression Fc^*^=kFc[1+0.001xFc^2^\l^3^/sin(2\q)]^-1/4^
_refine_ls_extinction_method 'SHELXL97 (Sheldrick, 2008)'
_refine_ls_goodness_of_fit_ref 0.909
_refine_ls_hydrogen_treatment mixed
_refine_ls_matrix_type full
_refine_ls_number_parameters 459
_refine_ls_number_reflns 3380
_refine_ls_number_restraints 4
_refine_ls_restrained_S_all 0.909
_refine_ls_R_factor_all 0.0558
_refine_ls_R_factor_gt 0.0399
_refine_ls_shift/su_max 0.000
_refine_ls_shift/su_mean 0.000
_refine_ls_structure_factor_coef Fsqd
_refine_ls_weighting_details 'calc w = 1/[\s^2^(Fo^2^)+(0.0331P)^2^] where P=(Fo^2^+2Fc^2^)/3'
_refine_ls_weighting_scheme calc
_refine_ls_wR_factor_gt 0.0809
_refine_ls_wR_factor_ref 0.0853
_reflns_number_gt 2636
_reflns_number_total 3380
_reflns_threshold_expression I>2\s(I)
_cod_data_source_file sk3407.cif
_cod_data_source_block Ia
_cod_original_sg_symbol_H-M 'P 21'
_cod_database_code 2018080
_cod_database_fobs_code 2018080

loop_
_symmetry_equiv_pos_as_xyz
'x, y, z'
'-x, y+1/2, -z'

loop_
_atom_site_type_symbol
_atom_site_label
_atom_site_fract_x
_atom_site_fract_y
_atom_site_fract_z
_atom_site_U_iso_or_equiv
_atom_site_adp_type
_atom_site_calc_flag
_atom_site_refinement_flags
_atom_site_occupancy
_atom_site_disorder_assembly
_atom_site_disorder_group
N N1A 0.8108(4) 0.30056(11) 1.2152(3) 0.0259(6) Uani d . 1 . .
C C2A 0.7168(5) 0.34081(12) 1.1395(3) 0.0230(7) Uani d . 1 . .
N N21A 0.7359(4) 0.38915(11) 1.1972(3) 0.0309(7) Uani d . 1 . .
H H21A 0.8108 0.3941 1.2854 0.037 Uiso calc R 1 . .
H H21B 0.6735 0.4159 1.1471 0.037 Uiso calc R 1 . .
N N3A 0.5984(4) 0.33572(10) 1.0033(3) 0.0234(6) Uani d . 1 . .
H H3A 0.5375 0.3637 0.9584 0.028 Uiso calc R 1 . .
C C4A 0.5718(4) 0.28787(13) 0.9342(3) 0.0225(7) Uani d . 1 . .
O O41A 0.4577(3) 0.28704(9) 0.8053(2) 0.0271(5) Uani d . 1 . .
C C5A 0.6701(5) 0.24490(13) 1.0084(3) 0.0258(7) Uani d . 1 . .
H H5A 0.6584 0.2111 0.9648 0.031 Uiso calc R 1 . .
C C6A 0.7865(5) 0.25253(13) 1.1483(3) 0.0244(7) Uani d . 1 . .
N N61A 0.8847(5) 0.21230(11) 1.2270(3) 0.0343(7) Uani d . 1 . .
H H61A 0.9583 0.2180 1.3152 0.041 Uiso calc R 1 . .
H H61B 0.8754 0.1804 1.1902 0.041 Uiso calc R 1 . .
N N1B 0.0210(4) 0.41264(10) 0.4808(3) 0.0244(6) Uani d . 1 . .
C C2B 0.1126(5) 0.37170(13) 0.5545(4) 0.0247(7) Uani d . 1 . .
N N21B 0.0823(4) 0.32310(11) 0.4976(3) 0.0355(8) Uani d . 1 . .
H H21C 0.0015 0.3184 0.4113 0.043 Uiso calc R 1 . .
H H21D 0.1431 0.2959 0.5465 0.043 Uiso calc R 1 . .
N N3B 0.2387(4) 0.37622(11) 0.6873(3) 0.0251(6) Uani d . 1 . .
H H3B 0.2939 0.3475 0.7315 0.030 Uiso calc R 1 . .
C C4B 0.2846(4) 0.42482(13) 0.7568(3) 0.0239(7) Uani d . 1 . .
O O41B 0.4079(3) 0.42458(9) 0.8790(2) 0.0294(5) Uani d . 1 . .
C C5B 0.1879(5) 0.46809(12) 0.6809(3) 0.0254(7) Uani d . 1 . .
H H5B 0.2092 0.5024 0.7218 0.030 Uiso calc R 1 . .
C C6B 0.0601(4) 0.46080(12) 0.5451(3) 0.0243(7) Uani d . 1 . .
N N61B -0.0332(4) 0.50164(11) 0.4664(3) 0.0308(7) Uani d . 1 . .
H H61C -0.1126 0.4961 0.3801 0.037 Uiso calc R 1 . .
H H61D -0.0149 0.5339 0.5013 0.037 Uiso calc R 1 . .
N N1C 0.4907(4) 0.67315(10) 0.4594(3) 0.0249(6) Uani d . 1 . .
C C2C 0.3199(5) 0.69608(12) 0.4176(3) 0.0240(7) Uani d . 1 . .
N N21C 0.2941(4) 0.74136(11) 0.3448(3) 0.0321(7) Uani d . 1 . .
H H21E 0.3894 0.7561 0.3242 0.038 Uiso calc R 1 . .
H H21F 0.1818 0.7565 0.3173 0.038 Uiso calc R 1 . .
N N3C 0.1680(4) 0.67483(10) 0.4451(3) 0.0230(6) Uani d . 1 . .
H H3C 0.0588 0.6915 0.4141 0.028 Uiso calc R 1 . .
C C4C 0.1772(4) 0.62771(12) 0.5203(3) 0.0219(7) Uani d . 1 . .
O O41C 0.0290(3) 0.61173(9) 0.5426(2) 0.0296(5) Uani d . 1 . .
C C5C 0.3521(4) 0.60245(13) 0.5609(3) 0.0241(7) Uani d . 1 . .
H H5C 0.3676 0.5693 0.6083 0.029 Uiso calc R 1 . .
C C6C 0.5052(4) 0.62643(13) 0.5312(3) 0.0244(7) Uani d . 1 . .
N N61C 0.6760(4) 0.60401(12) 0.5731(3) 0.0384(8) Uani d . 1 . .
H H61E 0.7713 0.6194 0.5540 0.046 Uiso calc R 1 . .
H H61F 0.6935 0.5739 0.6198 0.046 Uiso calc R 1 . .
O O1V 0.2076(3) 0.21935(9) 0.6207(3) 0.0271(5) Uani d D 1 . .
H H1V 0.271(4) 0.2005(12) 0.582(3) 0.033 Uiso d D 1 . .
H H2V 0.278(4) 0.2343(13) 0.695(2) 0.033 Uiso d D 1 . .
C C1W 0.9054(6) 0.07825(17) 1.0454(4) 0.0463(10) Uani d . 1 . .
H H1W 0.9686 0.0643 1.1377 0.056 Uiso calc R 1 . .
O O1W 0.8781(5) 0.12587(12) 1.0368(3) 0.0677(10) Uani d . 1 . .
N N2W 0.8550(5) 0.04439(12) 0.9379(3) 0.0374(7) Uani d . 1 . .
C C3W 0.7545(8) 0.0628(2) 0.7942(5) 0.0633(13) Uani d . 1 . .
H H3W1 0.6252 0.0487 0.7638 0.095 Uiso calc R 1 . .
H H3W2 0.8205 0.0506 0.7283 0.095 Uiso calc R 1 . .
H H3W3 0.7499 0.1015 0.7934 0.095 Uiso calc R 1 . .
C C4W 0.8889(7) -0.01146(16) 0.9573(5) 0.0553(12) Uani d . 1 . .
H H4W1 0.9636 -0.0186 1.0570 0.083 Uiso calc R 1 . .
H H4W2 0.9588 -0.0237 0.8941 0.083 Uiso calc R 1 . .
H H4W3 0.7676 -0.0301 0.9341 0.083 Uiso calc R 1 . .
C C1X -0.3644(5) 0.52639(15) 0.0612(4) 0.0369(9) Uani d . 1 . .
H H1X -0.4160 0.5085 -0.0274 0.044 Uiso calc R 1 . .
O O1X -0.3195(4) 0.49928(10) 0.1693(3) 0.0489(7) Uani d . 1 . .
N N2X -0.3477(5) 0.57831(12) 0.0562(3) 0.0354(7) Uani d . 1 . .
C C3X -0.2729(8) 0.60950(18) 0.1845(5) 0.0715(16) Uani d . 1 . .
H H3X1 -0.2482 0.5866 0.2685 0.107 Uiso calc R 1 . .
H H3X2 -0.3652 0.6367 0.1878 0.107 Uiso calc R 1 . .
H H3X3 -0.1546 0.6264 0.1842 0.107 Uiso calc R 1 . .
C C4X -0.4038(7) 0.60669(19) -0.0786(4) 0.0546(11) Uani d . 1 . .
H H4X1 -0.4422 0.5814 -0.1579 0.082 Uiso calc R 1 . .
H H4X2 -0.2967 0.6277 -0.0860 0.082 Uiso calc R 1 . .
H H4X3 -0.5102 0.6301 -0.0828 0.082 Uiso calc R 1 . .
O O1Y 0.7001(4) 0.50147(10) 0.7197(3) 0.0422(6) Uani d . 1 . .
N N2Y 0.6245(5) 0.42567(14) 0.5915(4) 0.0449(9) Uani d . 1 . .
C C1Y 0.7052(8) 0.4531(2) 0.7037(6) 0.0360(16) Uani d P 0.672(7) A 1
H H1Y 0.7785 0.4338 0.7850 0.043 Uiso calc PR 0.672(7) A 1
C C3Y 0.6374(10) 0.3704(2) 0.5740(8) 0.0472(19) Uani d P 0.672(7) A 1
H H3YA 0.5587 0.3603 0.4775 0.071 Uiso calc PR 0.672(7) A 1
H H3YB 0.5929 0.3520 0.6448 0.071 Uiso calc PR 0.672(7) A 1
H H3YC 0.7695 0.3608 0.5877 0.071 Uiso calc PR 0.672(7) A 1
C C4Y 0.5013(8) 0.4555(2) 0.4568(6) 0.0419(16) Uani d P 0.672(7) A 1
H H4YA 0.4469 0.4302 0.3795 0.063 Uiso calc PR 0.672(7) A 1
H H4YB 0.5800 0.4810 0.4265 0.063 Uiso calc PR 0.672(7) A 1
H H4YC 0.3989 0.4742 0.4792 0.063 Uiso calc PR 0.672(7) A 1
C C1Y' 0.620(2) 0.4736(6) 0.6093(17) 0.055(4) Uiso d P 0.328(7) A 2
H H1Y' 0.5444 0.4928 0.5285 0.067 Uiso calc PR 0.328(7) A 2
C C3Y' 0.557(3) 0.3896(8) 0.493(2) 0.079(6) Uiso d P 0.328(7) A 2
H H3YD 0.5932 0.3544 0.5341 0.118 Uiso calc PR 0.328(7) A 2
H H3YE 0.6084 0.3951 0.4140 0.118 Uiso calc PR 0.328(7) A 2
H H3YF 0.4184 0.3922 0.4567 0.118 Uiso calc PR 0.328(7) A 2
C C4Y' 0.757(2) 0.3919(6) 0.7360(14) 0.054(4) Uiso d P 0.328(7) A 2
H H4YD 0.7488 0.3540 0.7145 0.081 Uiso calc PR 0.328(7) A 2
H H4YE 0.7101 0.3987 0.8167 0.081 Uiso calc PR 0.328(7) A 2
H H4YF 0.8894 0.4033 0.7609 0.081 Uiso calc PR 0.328(7) A 2
C C1Z -0.1313(6) 0.7652(2) 0.0294(5) 0.0517(11) Uani d . 1 . .
H H1Z -0.1460 0.7280 0.0278 0.062 Uiso calc R 1 . .
O O1Z -0.0400(5) 0.78640(15) 0.1449(4) 0.0672(10) Uani d . 1 . .
N N2Z -0.2084(5) 0.79134(14) -0.0904(4) 0.0443(8) Uani d . 1 . .
C C3Z -0.1892(7) 0.84789(19) -0.0986(6) 0.0606(13) Uani d . 1 . .
H H3Z1 -0.1202 0.8618 -0.0035 0.091 Uiso calc R 1 . .
H H3Z2 -0.3152 0.8641 -0.1328 0.091 Uiso calc R 1 . .
H H3Z3 -0.1192 0.8562 -0.1650 0.091 Uiso calc R 1 . .
C C4Z -0.3169(7) 0.7644(2) -0.2203(5) 0.0634(14) Uani d . 1 . .
H H4Z1 -0.3156 0.7263 -0.2024 0.095 Uiso calc R 1 . .
H H4Z2 -0.2607 0.7714 -0.2959 0.095 Uiso calc R 1 . .
H H4Z3 -0.4479 0.7772 -0.2504 0.095 Uiso calc R 1 . .

loop_
_atom_site_aniso_label
_atom_site_aniso_U_11
_atom_site_aniso_U_22
_atom_site_aniso_U_33
_atom_site_aniso_U_12
_atom_site_aniso_U_13
_atom_site_aniso_U_23
N1A 0.0312(16) 0.0217(15) 0.0244(15) -0.0002(12) 0.0082(12) -0.0012(12)
C2A 0.0279(17) 0.0205(17) 0.0204(17) -0.0017(14) 0.0073(14) -0.0010(13)
N21A 0.0394(17) 0.0223(16) 0.0238(15) 0.0036(12) -0.0002(13) -0.0015(12)
N3A 0.0242(14) 0.0208(14) 0.0230(15) 0.0037(11) 0.0042(11) -0.0009(11)
C4A 0.0224(17) 0.0231(17) 0.0227(17) -0.0037(13) 0.0083(14) -0.0055(14)
O41A 0.0250(12) 0.0289(13) 0.0245(13) 0.0019(10) 0.0035(10) -0.0067(10)
C5A 0.0284(18) 0.0219(17) 0.0275(18) -0.0026(14) 0.0095(14) -0.0054(14)
C6A 0.0263(18) 0.0223(17) 0.0258(17) -0.0008(14) 0.0098(14) 0.0036(14)
N61A 0.0452(19) 0.0227(15) 0.0285(16) 0.0016(13) 0.0025(14) 0.0015(12)
N1B 0.0270(15) 0.0212(15) 0.0219(14) 0.0014(11) 0.0030(11) -0.0003(11)
C2B 0.0248(18) 0.0229(17) 0.0257(18) -0.0014(14) 0.0069(14) -0.0015(14)
N21B 0.0461(19) 0.0232(16) 0.0243(16) 0.0063(13) -0.0073(14) -0.0026(12)
N3B 0.0274(15) 0.0221(14) 0.0210(15) 0.0050(11) 0.0008(12) 0.0008(11)
C4B 0.0231(16) 0.0233(17) 0.0259(18) -0.0012(14) 0.0084(15) -0.0040(14)
O41B 0.0324(13) 0.0273(13) 0.0223(12) 0.0010(10) 0.0000(11) -0.0019(9)
C5B 0.0291(18) 0.0205(17) 0.0253(18) -0.0026(14) 0.0068(15) -0.0049(13)
C6B 0.0236(18) 0.0235(18) 0.0267(18) -0.0010(14) 0.0092(15) 0.0035(14)
N61B 0.0372(18) 0.0202(15) 0.0294(15) 0.0023(12) 0.0026(13) 0.0001(12)
N1C 0.0235(15) 0.0244(15) 0.0291(15) 0.0015(11) 0.0115(12) 0.0045(12)
C2C 0.0277(18) 0.0212(17) 0.0245(17) -0.0022(14) 0.0100(14) -0.0018(14)
N21C 0.0280(16) 0.0261(16) 0.0466(18) 0.0045(12) 0.0183(14) 0.0114(13)
N3C 0.0168(13) 0.0233(14) 0.0305(15) 0.0023(10) 0.0097(11) 0.0025(11)
C4C 0.0222(16) 0.0205(16) 0.0247(16) -0.0017(13) 0.0100(13) -0.0029(13)
O41C 0.0202(12) 0.0252(12) 0.0479(14) -0.0029(9) 0.0172(11) 0.0027(11)
C5C 0.0202(16) 0.0248(17) 0.0297(17) -0.0002(13) 0.0112(13) 0.0024(14)
C6C 0.0225(16) 0.0272(17) 0.0261(17) 0.0007(14) 0.0114(13) 0.0022(14)
N61C 0.0222(15) 0.0405(18) 0.057(2) 0.0059(13) 0.0185(14) 0.0213(16)
O1V 0.0241(12) 0.0223(12) 0.0364(14) -0.0002(9) 0.0117(10) -0.0084(10)
C1W 0.058(3) 0.042(3) 0.039(2) 0.006(2) 0.015(2) 0.0015(19)
O1W 0.104(3) 0.0365(19) 0.0548(19) 0.0162(18) 0.0140(18) -0.0074(14)
N2W 0.0467(19) 0.0311(17) 0.0369(17) 0.0042(14) 0.0165(15) 0.0044(14)
C3W 0.093(4) 0.054(3) 0.039(2) -0.003(3) 0.016(3) 0.003(2)
C4W 0.074(3) 0.029(2) 0.072(3) 0.002(2) 0.036(3) 0.001(2)
C1X 0.039(2) 0.034(2) 0.032(2) 0.0044(16) 0.0032(17) -0.0073(17)
O1X 0.071(2) 0.0271(14) 0.0358(15) 0.0066(13) -0.0007(13) 0.0029(13)
N2X 0.0474(19) 0.0259(16) 0.0268(16) 0.0000(13) 0.0030(14) -0.0027(13)
C3X 0.114(4) 0.032(2) 0.045(3) -0.008(3) -0.007(3) -0.013(2)
C4X 0.076(3) 0.048(3) 0.038(2) 0.007(2) 0.017(2) 0.008(2)
O1Y 0.0476(16) 0.0308(16) 0.0495(16) 0.0011(12) 0.0174(13) 0.0018(13)
N2Y 0.047(2) 0.037(2) 0.061(2) -0.0071(16) 0.0316(18) -0.0101(18)
C1Y 0.038(3) 0.032(3) 0.041(4) 0.001(2) 0.017(3) 0.008(3)
C3Y 0.056(4) 0.026(3) 0.072(5) -0.006(3) 0.039(4) -0.009(3)
C4Y 0.038(3) 0.049(4) 0.039(3) 0.002(3) 0.013(3) 0.004(3)
C1Z 0.045(3) 0.058(3) 0.060(3) 0.015(2) 0.028(2) 0.014(2)
O1Z 0.055(2) 0.092(3) 0.055(2) 0.0329(19) 0.0173(17) 0.0070(19)
N2Z 0.0366(19) 0.048(2) 0.053(2) 0.0067(15) 0.0205(17) 0.0080(17)
C3Z 0.059(3) 0.048(3) 0.087(4) 0.012(2) 0.040(3) 0.015(3)
C4Z 0.053(3) 0.086(4) 0.053(3) 0.005(3) 0.021(2) 0.003(3)

loop_
_atom_type_symbol
_atom_type_description
_atom_type_scat_dispersion_real
_atom_type_scat_dispersion_imag
_atom_type_scat_source
C C 0.0033 0.0016 'International Tables Vol C Tables 4.2.6.8 and 6.1.1.4'
H H 0.0000 0.0000 'International Tables Vol C Tables 4.2.6.8 and 6.1.1.4'
N N 0.0061 0.0033 'International Tables Vol C Tables 4.2.6.8 and 6.1.1.4'
O O 0.0106 0.0060 'International Tables Vol C Tables 4.2.6.8 and 6.1.1.4'

loop_
_geom_angle_atom_site_label_1
_geom_angle_atom_site_label_2
_geom_angle_atom_site_label_3
_geom_angle_site_symmetry_1
_geom_angle_site_symmetry_3
_geom_angle
_geom_angle_publ_flag
C2A N1A C6A . . 116.5(3) ?
N1A C2A N21A . . 119.9(3) ?
N1A C2A N3A . . 123.0(3) ?
N21A C2A N3A . . 117.1(3) ?
C2A N21A H21A . . 120.0 ?
C2A N21A H21B . . 120.0 ?
H21A N21A H21B . . 120.0 ?
C2A N3A C4A . . 121.3(3) ?
C2A N3A H3A . . 119.3 ?
C4A N3A H3A . . 119.3 ?
O41A C4A N3A . . 116.8(3) ?
O41A C4A C5A . . 125.6(3) ?
N3A C4A C5A . . 117.6(3) ?
C4A C5A C6A . . 118.3(3) ?
C4A C5A H5A . . 120.9 ?
C6A C5A H5A . . 120.9 ?
N61A C6A N1A . . 115.4(3) ?
N61A C6A C5A . . 121.3(3) ?
N1A C6A C5A . . 123.2(3) ?
C6A N61A H61A . . 120.0 ?
C6A N61A H61B . . 120.0 ?
H61A N61A H61B . . 120.0 ?
C2B N1B C6B . . 116.7(3) ?
N1B C2B N21B . . 120.0(3) ?
N1B C2B N3B . . 122.9(3) ?
N21B C2B N3B . . 117.1(3) ?
C2B N21B H21C . . 120.0 ?
C2B N21B H21D . . 120.0 ?
H21C N21B H21D . . 120.0 ?
C2B N3B C4B . . 122.4(3) ?
C2B N3B H3B . . 118.8 ?
C4B N3B H3B . . 118.8 ?
O41B C4B C5B . . 127.8(3) ?
O41B C4B N3B . . 117.1(3) ?
C5B C4B N3B . . 115.2(3) ?
C6B C5B C4B . . 119.6(3) ?
C6B C5B H5B . . 120.2 ?
C4B C5B H5B . . 120.2 ?
N61B C6B N1B . . 115.1(3) ?
N61B C6B C5B . . 121.6(3) ?
N1B C6B C5B . . 123.2(3) ?
C6B N61B H61C . . 120.0 ?
C6B N61B H61D . . 120.0 ?
H61C N61B H61D . . 120.0 ?
C2C N1C C6C . . 116.5(3) ?
N21C C2C N1C . . 119.9(3) ?
N21C C2C N3C . . 117.5(3) ?
N1C C2C N3C . . 122.5(3) ?
C2C N21C H21E . . 120.0 ?
C2C N21C H21F . . 120.0 ?
H21E N21C H21F . . 120.0 ?
C2C N3C C4C . . 122.9(3) ?
C2C N3C H3C . . 118.6 ?
C4C N3C H3C . . 118.6 ?
O41C C4C C5C . . 126.4(3) ?
O41C C4C N3C . . 118.1(3) ?
C5C C4C N3C . . 115.5(3) ?
C4C C5C C6C . . 119.3(3) ?
C4C C5C H5C . . 120.3 ?
C6C C5C H5C . . 120.3 ?
N61C C6C N1C . . 116.1(3) ?
N61C C6C C5C . . 120.6(3) ?
N1C C6C C5C . . 123.2(3) ?
C6C N61C H61E . . 120.0 ?
C6C N61C H61F . . 120.0 ?
H61E N61C H61F . . 120.0 ?
H1V O1V H2V . . 111.3(17) ?
O1W C1W N2W . . 125.9(4) ?
O1W C1W H1W . . 117.1 ?
N2W C1W H1W . . 117.1 ?
C1W N2W C4W . . 122.5(4) ?
C1W N2W C3W . . 120.1(4) ?
C4W N2W C3W . . 117.3(4) ?
N2W C3W H3W1 . . 109.5 ?
N2W C3W H3W2 . . 109.5 ?
H3W1 C3W H3W2 . . 109.5 ?
N2W C3W H3W3 . . 109.5 ?
H3W1 C3W H3W3 . . 109.5 ?
H3W2 C3W H3W3 . . 109.5 ?
N2W C4W H4W1 . . 109.5 ?
N2W C4W H4W2 . . 109.5 ?
H4W1 C4W H4W2 . . 109.5 ?
N2W C4W H4W3 . . 109.5 ?
H4W1 C4W H4W3 . . 109.5 ?
H4W2 C4W H4W3 . . 109.5 ?
O1X C1X N2X . . 126.1(3) ?
O1X C1X H1X . . 117.0 ?
N2X C1X H1X . . 117.0 ?
C1X N2X C3X . . 121.7(3) ?
C1X N2X C4X . . 121.6(3) ?
C3X N2X C4X . . 116.7(3) ?
N2X C3X H3X1 . . 109.5 ?
N2X C3X H3X2 . . 109.5 ?
H3X1 C3X H3X2 . . 109.5 ?
N2X C3X H3X3 . . 109.5 ?
H3X1 C3X H3X3 . . 109.5 ?
H3X2 C3X H3X3 . . 109.5 ?
N2X C4X H4X1 . . 109.5 ?
N2X C4X H4X2 . . 109.5 ?
H4X1 C4X H4X2 . . 109.5 ?
N2X C4X H4X3 . . 109.5 ?
H4X1 C4X H4X3 . . 109.5 ?
H4X2 C4X H4X3 . . 109.5 ?
C1Y O1Y C1Y' . . 50.8(7) ?
C1Y' N2Y C1Y . . 50.9(8) ?
C1Y' N2Y C3Y' . . 140.5(13) ?
C1Y N2Y C3Y' . . 168.6(10) ?
C1Y' N2Y C3Y . . 177.9(9) ?
C1Y N2Y C3Y . . 127.5(5) ?
C1Y' N2Y C4Y . . 66.7(8) ?
C1Y N2Y C4Y . . 117.6(4) ?
C3Y' N2Y C4Y . . 73.8(10) ?
C3Y N2Y C4Y . . 114.9(5) ?
C1Y' N2Y C4Y' . . 114.6(9) ?
C1Y N2Y C4Y' . . 63.7(6) ?
C3Y' N2Y C4Y' . . 104.9(11) ?
C3Y N2Y C4Y' . . 63.7(6) ?
C4Y N2Y C4Y' . . 178.7(6) ?
O1Y C1Y N2Y . . 128.4(5) ?
O1Y C1Y H1Y . . 115.8 ?
N2Y C1Y H1Y . . 115.8 ?
N2Y C3Y H3YA . . 109.5 ?
N2Y C3Y H3YB . . 109.5 ?
H3YA C3Y H3YB . . 109.5 ?
N2Y C3Y H3YC . . 109.5 ?
H3YA C3Y H3YC . . 109.5 ?
H3YB C3Y H3YC . . 109.5 ?
N2Y C4Y H4YA . . 109.5 ?
N2Y C4Y H4YB . . 109.5 ?
H4YA C4Y H4YB . . 109.5 ?
N2Y C4Y H4YC . . 109.5 ?
H4YA C4Y H4YC . . 109.5 ?
H4YB C4Y H4YC . . 109.5 ?
N2Y C1Y' O1Y . . 130.0(14) ?
N2Y C1Y' H1Y' . . 115.0 ?
O1Y C1Y' H1Y' . . 115.0 ?
N2Y C3Y' H3YD . . 109.5 ?
N2Y C3Y' H3YE . . 109.5 ?
H3YD C3Y' H3YE . . 109.5 ?
N2Y C3Y' H3YF . . 109.5 ?
H3YD C3Y' H3YF . . 109.5 ?
H3YE C3Y' H3YF . . 109.5 ?
N2Y C4Y' H4YD . . 109.5 ?
N2Y C4Y' H4YE . . 109.5 ?
H4YD C4Y' H4YE . . 109.5 ?
N2Y C4Y' H4YF . . 109.5 ?
H4YD C4Y' H4YF . . 109.5 ?
H4YE C4Y' H4YF . . 109.5 ?
O1Z C1Z N2Z . . 124.1(5) ?
O1Z C1Z H1Z . . 117.9 ?
N2Z C1Z H1Z . . 117.9 ?
C1Z N2Z C3Z . . 121.7(4) ?
C1Z N2Z C4Z . . 121.2(4) ?
C3Z N2Z C4Z . . 117.1(4) ?
N2Z C3Z H3Z1 . . 109.5 ?
N2Z C3Z H3Z2 . . 109.5 ?
H3Z1 C3Z H3Z2 . . 109.5 ?
N2Z C3Z H3Z3 . . 109.5 ?
H3Z1 C3Z H3Z3 . . 109.5 ?
H3Z2 C3Z H3Z3 . . 109.5 ?
N2Z C4Z H4Z1 . . 109.5 ?
N2Z C4Z H4Z2 . . 109.5 ?
H4Z1 C4Z H4Z2 . . 109.5 ?
N2Z C4Z H4Z3 . . 109.5 ?
H4Z1 C4Z H4Z3 . . 109.5 ?
H4Z2 C4Z H4Z3 . . 109.5 ?

loop_
_geom_bond_atom_site_label_1
_geom_bond_atom_site_label_2
_geom_bond_site_symmetry_2
_geom_bond_distance
_geom_bond_publ_flag
N1A C2A . 1.325(4) ?
N1A C6A . 1.368(4) ?
C2A N21A . 1.338(4) ?
C2A N3A . 1.359(4) ?
N21A H21A . 0.8800 ?
N21A H21B . 0.8800 ?
N3A C4A . 1.373(4) ?
N3A H3A . 0.8800 ?
C4A O41A . 1.285(4) ?
C4A C5A . 1.384(5) ?
C5A C6A . 1.390(4) ?
C5A H5A . 0.9500 ?
C6A N61A . 1.347(4) ?
N61A H61A . 0.8800 ?
N61A H61B . 0.8800 ?
N1B C2B . 1.324(4) ?
N1B C6B . 1.363(4) ?
C2B N21B . 1.341(4) ?
C2B N3B . 1.352(4) ?
N21B H21C . 0.8800 ?
N21B H21D . 0.8800 ?
N3B C4B . 1.397(4) ?
N3B H3B . 0.8800 ?
C4B O41B . 1.262(4) ?
C4B C5B . 1.392(5) ?
C5B C6B . 1.387(5) ?
C5B H5B . 0.9500 ?
C6B N61B . 1.346(4) ?
N61B H61C . 0.8800 ?
N61B H61D . 0.8800 ?
N1C C2C . 1.338(4) ?
N1C C6C . 1.365(4) ?
C2C N21C . 1.334(4) ?
C2C N3C . 1.354(4) ?
N21C H21E . 0.8800 ?
N21C H21F . 0.8800 ?
N3C C4C . 1.395(4) ?
N3C H3C . 0.8800 ?
C4C O41C . 1.258(4) ?
C4C C5C . 1.390(4) ?
C5C C6C . 1.402(4) ?
C5C H5C . 0.9500 ?
C6C N61C . 1.333(4) ?
N61C H61E . 0.8800 ?
N61C H61F . 0.8800 ?
O1V H1V . 0.844(10) ?
O1V H2V . 0.844(10) ?
C1W O1W . 1.222(5) ?
C1W N2W . 1.321(5) ?
C1W H1W . 0.9500 ?
N2W C4W . 1.439(5) ?
N2W C3W . 1.454(5) ?
C3W H3W1 . 0.9800 ?
C3W H3W2 . 0.9800 ?
C3W H3W3 . 0.9800 ?
C4W H4W1 . 0.9800 ?
C4W H4W2 . 0.9800 ?
C4W H4W3 . 0.9800 ?
C1X O1X . 1.221(4) ?
C1X N2X . 1.323(5) ?
C1X H1X . 0.9500 ?
N2X C3X . 1.445(5) ?
N2X C4X . 1.450(5) ?
C3X H3X1 . 0.9800 ?
C3X H3X2 . 0.9800 ?
C3X H3X3 . 0.9800 ?
C4X H4X1 . 0.9800 ?
C4X H4X2 . 0.9800 ?
C4X H4X3 . 0.9800 ?
O1Y C1Y . 1.237(6) ?
O1Y C1Y' . 1.276(15) ?
N2Y C1Y' . 1.227(16) ?
N2Y C1Y . 1.283(7) ?
N2Y C3Y' . 1.313(19) ?
N2Y C3Y . 1.416(7) ?
N2Y C4Y . 1.550(7) ?
N2Y C4Y' . 1.687(14) ?
C1Y H1Y . 0.9500 ?
C3Y H3YA . 0.9800 ?
C3Y H3YB . 0.9800 ?
C3Y H3YC . 0.9800 ?
C4Y H4YA . 0.9800 ?
C4Y H4YB . 0.9800 ?
C4Y H4YC . 0.9800 ?
C1Y' H1Y' . 0.9500 ?
C3Y' H3YD . 0.9800 ?
C3Y' H3YE . 0.9800 ?
C3Y' H3YF . 0.9800 ?
C4Y' H4YD . 0.9800 ?
C4Y' H4YE . 0.9800 ?
C4Y' H4YF . 0.9800 ?
C1Z O1Z . 1.247(6) ?
C1Z N2Z . 1.316(6) ?
C1Z H1Z . 0.9500 ?
N2Z C3Z . 1.444(6) ?
N2Z C4Z . 1.450(6) ?
C3Z H3Z1 . 0.9800 ?
C3Z H3Z2 . 0.9800 ?
C3Z H3Z3 . 0.9800 ?
C4Z H4Z1 . 0.9800 ?
C4Z H4Z2 . 0.9800 ?
C4Z H4Z3 . 0.9800 ?

loop_
_geom_hbond_atom_site_label_D
_geom_hbond_atom_site_label_H
_geom_hbond_atom_site_label_A
_geom_hbond_site_symmetry_A
_geom_hbond_distance_DH
_geom_hbond_distance_HA
_geom_hbond_distance_DA
_geom_hbond_angle_DHA
N21A H21A N1B 1_656 0.88 2.11 2.985(4) 170
N21A H21B O1X 1_656 0.88 2.12 2.820(4) 136
N3A H3A O41B . 0.88 1.86 2.734(3) 175
N61A H61B O1W . 0.88 2.05 2.872(4) 155
N21B H21C N1A 1_454 0.88 2.05 2.931(4) 175
N21B H21D O1V . 0.88 2.07 2.920(4) 161
N3B H3B O41A . 0.88 1.95 2.812(3) 167
N61B H61C O1X . 0.88 2.16 3.028(4) 168
N61B H61D O41C . 0.88 2.02 2.886(4) 169
N21C H21E O41A 2_656 0.88 2.11 2.945(4) 158
N21C H21F O1Z . 0.88 2.10 2.874(4) 146
N3C H3C O1V 2_556 0.88 2.03 2.890(3) 166
N61C H61E O41C 1_655 0.88 1.97 2.744(3) 147
N61C H61F O1Y . 0.88 2.07 2.949(4) 173
O1V H1V N1C 2_646 0.844(10) 2.060(17) 2.856(3) 157(3)
O1V H2V O41A . 0.844(10) 1.957(18) 2.751(3) 156(4)

loop_
_geom_torsion_atom_site_label_1
_geom_torsion_atom_site_label_2
_geom_torsion_atom_site_label_3
_geom_torsion_atom_site_label_4
_geom_torsion_site_symmetry_1
_geom_torsion_site_symmetry_2
_geom_torsion_site_symmetry_3
_geom_torsion_site_symmetry_4
_geom_torsion
_geom_torsion_publ_flag
C6A N1A C2A N21A . . . . -179.0(3) ?
C6A N1A C2A N3A . . . . 1.3(5) ?
N1A C2A N3A C4A . . . . -1.3(5) ?
N21A C2A N3A C4A . . . . 179.0(3) ?
C2A N3A C4A O41A . . . . -179.7(3) ?
C2A N3A C4A C5A . . . . 0.0(4) ?
O41A C4A C5A C6A . . . . -179.2(3) ?
N3A C4A C5A C6A . . . . 1.1(4) ?
C2A N1A C6A N61A . . . . 179.5(3) ?
C2A N1A C6A C5A . . . . -0.1(5) ?
C4A C5A C6A N61A . . . . 179.3(3) ?
C4A C5A C6A N1A . . . . -1.1(5) ?
C6B N1B C2B N21B . . . . -179.6(3) ?
C6B N1B C2B N3B . . . . 0.3(5) ?
N1B C2B N3B C4B . . . . -0.9(5) ?
N21B C2B N3B C4B . . . . 178.9(3) ?
C2B N3B C4B O41B . . . . -178.2(3) ?
C2B N3B C4B C5B . . . . 1.4(4) ?
O41B C4B C5B C6B . . . . 178.2(3) ?
N3B C4B C5B C6B . . . . -1.3(4) ?
C2B N1B C6B N61B . . . . 179.0(3) ?
C2B N1B C6B C5B . . . . -0.2(5) ?
C4B C5B C6B N61B . . . . -178.4(3) ?
C4B C5B C6B N1B . . . . 0.8(5) ?
C6C N1C C2C N21C . . . . -178.9(3) ?
C6C N1C C2C N3C . . . . 0.4(4) ?
N21C C2C N3C C4C . . . . -180.0(3) ?
N1C C2C N3C C4C . . . . 0.7(5) ?
C2C N3C C4C O41C . . . . 178.7(3) ?
C2C N3C C4C C5C . . . . -2.5(4) ?
O41C C4C C5C C6C . . . . -178.2(3) ?
N3C C4C C5C C6C . . . . 3.1(4) ?
C2C N1C C6C N61C . . . . -179.6(3) ?
C2C N1C C6C C5C . . . . 0.3(4) ?
C4C C5C C6C N61C . . . . 177.8(3) ?
C4C C5C C6C N1C . . . . -2.2(5) ?
O1W C1W N2W C4W . . . . -178.7(5) ?
O1W C1W N2W C3W . . . . -1.2(7) ?
O1X C1X N2X C3X . . . . -0.7(7) ?
O1X C1X N2X C4X . . . . 179.3(4) ?
C1Y' O1Y C1Y N2Y . . . . 0.6(9) ?
C1Y' N2Y C1Y O1Y . . . . -0.6(10) ?
C3Y' N2Y C1Y O1Y . . . . -178(5) ?
C3Y N2Y C1Y O1Y . . . . 177.7(5) ?
C4Y N2Y C1Y O1Y . . . . -0.8(8) ?
C4Y' N2Y C1Y O1Y . . . . 179.3(9) ?
C1Y N2Y C1Y' O1Y . . . . 0.6(10) ?
C3Y' N2Y C1Y' O1Y . . . . 179.8(15) ?
C4Y N2Y C1Y' O1Y . . . . -179.6(18) ?
C4Y' N2Y C1Y' O1Y . . . . 0.5(19) ?
C1Y O1Y C1Y' N2Y . . . . -0.6(10) ?
O1Z C1Z N2Z C3Z . . . . 1.5(6) ?
O1Z C1Z N2Z C4Z . . . . -178.4(4) ?
